data_4302244
loop_
_publ_author_name
'Fabrice Pointillart'
'Yann Le Gal'
'St\'ephane Golhen'
'Olivier Cador'
'Lahc\`ene Ouahab'

_publ_contact_author_address
;Organom\'etalliques et Mat\'eriaux Mol\'eculaires
UMR 6226 CNRS-UR1 Sciences Chimiques de Rennes
Universit\'e de Rennes 1
35042 Rennes cedex
FRANCE
;
_publ_contact_author_email lahcene.ouahab@univ-rennes1.fr
_publ_contact_author_fax '+33 2 23 23 68 40'
_publ_contact_author_name 'Lahc\`ene Ouahab'
_publ_contact_author_phone '+33 2 23 23 56 59'
_publ_section_title
;
4f Gadolinium(III) Complex Involving
Tetrathiafulvalene-amido-2-pyrimidine-1-oxide as a Ligand
;
_journal_name_full 'Inorganic Chemistry'
_journal_page_first 4631
_journal_page_last 4633
_journal_paper_doi 10.1021/ic9003966
_journal_volume 48
_journal_year 2009
_chemical_formula_moiety '[Gd(C5 O2 F6 H)3(C11 N3 O2 S4 H7)3] (CH2Cl2) 0.5(C6H14)'
_chemical_formula_sum 'C52 H33 Cl2 F18 Gd N9 O12 S12'
_chemical_formula_weight 1930.74
_chemical_name_systematic
;
 ?
;
_space_group_IT_number 14
_symmetry_cell_setting monoclinic
_symmetry_space_group_name_Hall '-P 2ybc'
_symmetry_space_group_name_H-M 'P 1 21/c 1'
_atom_sites_solution_hydrogens geom
_atom_sites_solution_primary direct
_atom_sites_solution_secondary difmap
_audit_creation_method SHELXL-97
_cell_angle_alpha 90.00
_cell_angle_beta 107.297(5)
_cell_angle_gamma 90.00
_cell_formula_units_Z 4
_cell_length_a 20.066(5)
_cell_length_b 14.879(5)
_cell_length_c 26.377(5)
_cell_measurement_reflns_used 24793
_cell_measurement_temperature 293(2)
_cell_measurement_theta_max 26.733
_cell_measurement_theta_min 0.998
_cell_volume 7519(3)
_computing_cell_refinement 'HKL Scalepack (Otwinowski & Minor 1997)'
_computing_data_collection 'Collect (Bruker AXS BV, 1997-2004)'
_computing_data_reduction 'HKL Denzo and Scalepack (Otwinowski & Minor 1997)'
_computing_structure_refinement 'SHELXL-97 (Sheldrick, 1997)'
_computing_structure_solution 'SIR97 (Altomare al, 1999)'
_diffrn_ambient_temperature 293(2)
_diffrn_detector_area_resol_mean 9
_diffrn_measured_fraction_theta_full 0.998
_diffrn_measured_fraction_theta_max 0.998
_diffrn_measurement_device '95mm CCD camera on \k-goniostat'
_diffrn_measurement_device_type KappaCCD
_diffrn_measurement_method CCD
_diffrn_radiation_monochromator graphite
_diffrn_radiation_source 'fine-focus sealed tube'
_diffrn_radiation_type MoK\a
_diffrn_radiation_wavelength 0.71073
_diffrn_reflns_av_R_equivalents 0.1411
_diffrn_reflns_av_sigmaI/netI 0.1437
_diffrn_reflns_limit_h_max 23
_diffrn_reflns_limit_h_min -25
_diffrn_reflns_limit_k_max 16
_diffrn_reflns_limit_k_min -18
_diffrn_reflns_limit_l_max 33
_diffrn_reflns_limit_l_min -33
_diffrn_reflns_number 48390
_diffrn_reflns_theta_full 26.74
_diffrn_reflns_theta_max 26.74
_diffrn_reflns_theta_min 2.45
_exptl_absorpt_coefficient_mu 1.391
_exptl_absorpt_correction_type none
_exptl_crystal_colour orange
_exptl_crystal_density_diffrn 1.706
_exptl_crystal_density_method 'not measured'
_exptl_crystal_description plate
_exptl_crystal_F_000 3824
_exptl_crystal_size_max 0.08
_exptl_crystal_size_mid 0.06
_exptl_crystal_size_min 0.02
_refine_diff_density_max 1.502
_refine_diff_density_min -1.139
_refine_diff_density_rms 0.123
_refine_ls_extinction_method none
_refine_ls_goodness_of_fit_ref 1.087
_refine_ls_hydrogen_treatment constr
_refine_ls_matrix_type full
_refine_ls_number_parameters 983
_refine_ls_number_reflns 15951
_refine_ls_number_restraints 0
_refine_ls_restrained_S_all 1.087
_refine_ls_R_factor_all 0.2021
_refine_ls_R_factor_gt 0.0981
_refine_ls_shift/su_max 0.001
_refine_ls_shift/su_mean 0.000
_refine_ls_structure_factor_coef Fsqd
_refine_ls_weighting_details 'calc w=1/[\s^2^(Fo^2^)+(0.0848P)^2^+28.2440P] where P=(Fo^2^+2Fc^2^)/3'
_refine_ls_weighting_scheme calc
_refine_ls_wR_factor_gt 0.2109
_refine_ls_wR_factor_ref 0.2505
_reflns_number_gt 7673
_reflns_number_total 15951
_reflns_threshold_expression >2sigma(I)
_cod_data_source_file ic9003966_si_002_1.cif
_cod_data_source_block 1
_cod_original_sg_symbol_H-M 'P 21/c'
_cod_database_code 4302244

loop_
_symmetry_equiv_pos_as_xyz
'x, y, z'
'-x, y+1/2, -z+1/2'
'-x, -y, -z'
'x, -y-1/2, z-1/2'

loop_
_atom_site_label
_atom_site_type_symbol
_atom_site_fract_x
_atom_site_fract_y
_atom_site_fract_z
_atom_site_U_iso_or_equiv
_atom_site_adp_type
_atom_site_occupancy
_atom_site_symmetry_multiplicity
_atom_site_calc_flag
_atom_site_refinement_flags
_atom_site_disorder_assembly
_atom_site_disorder_group
C1 C 0.2948(7) 0.1204(10) -0.0173(6) 0.097(4) Uani 1 1 d . . .
H1 H 0.2864 0.1685 -0.0408 0.116 Uiso 1 1 calc R . .
C2 C 0.2612(8) 0.1115(11) 0.0173(6) 0.102(5) Uani 1 1 d . . .
H2 H 0.2275 0.1532 0.0192 0.123 Uiso 1 1 calc R . .
C3 C 0.3511(6) -0.0171(9) 0.0385(5) 0.073(3) Uani 1 1 d . . .
C4 C 0.3972(7) -0.0789(9) 0.0649(4) 0.074(3) Uani 1 1 d . . .
C5 C 0.4828(6) -0.1595(8) 0.1416(5) 0.071(3) Uani 1 1 d . . .
H5 H 0.5062 -0.1801 0.1755 0.085 Uiso 1 1 calc R . .
C6 C 0.5150(6) -0.1546(7) 0.1045(4) 0.063(3) Uani 1 1 d . . .
C7 C 0.5866(7) -0.1889(7) 0.1098(6) 0.071(3) Uani 1 1 d . . .
C8 C 0.6958(7) -0.2190(8) 0.1771(5) 0.068(3) Uani 1 1 d . . .
C9 C 0.7824(9) -0.3138(9) 0.1737(7) 0.094(4) Uani 1 1 d . . .
H9 H 0.7995 -0.3573 0.1555 0.112 Uiso 1 1 calc R . .
C10 C 0.8240(7) -0.2857(9) 0.2215(7) 0.088(4) Uani 1 1 d . . .
H10 H 0.8680 -0.3104 0.2364 0.105 Uiso 1 1 calc R . .
C11 C 0.7995(6) -0.2209(8) 0.2467(6) 0.078(4) Uani 1 1 d . . .
H11 H 0.8271 -0.1993 0.2792 0.093 Uiso 1 1 calc R . .
C12 C 0.9089(9) -0.5451(10) 0.2450(8) 0.113(5) Uani 1 1 d . . .
H12 H 0.9525 -0.5600 0.2419 0.135 Uiso 1 1 calc R . .
C13 C 0.8523(10) -0.5584(11) 0.2056(9) 0.128(6) Uani 1 1 d . . .
H13 H 0.8545 -0.5778 0.1726 0.153 Uiso 1 1 calc R . .
C14 C 0.8110(6) -0.4849(8) 0.2776(6) 0.080(4) Uani 1 1 d . . .
C15 C 0.7749(6) -0.4294(8) 0.3029(5) 0.077(4) Uani 1 1 d . . .
C16 C 0.6880(6) -0.3100(8) 0.3102(5) 0.073(3) Uani 1 1 d . . .
H16 H 0.6496 -0.2719 0.3028 0.087 Uiso 1 1 calc R . .
C17 C 0.7477(6) -0.2900(8) 0.3494(5) 0.069(3) Uani 1 1 d . . .
C18 C 0.7613(6) -0.2147(9) 0.3855(6) 0.074(3) Uani 1 1 d . . .
C19 C 0.7213(6) -0.0590(9) 0.3922(5) 0.072(3) Uani 1 1 d . . .
C20 C 0.7338(8) 0.0289(12) 0.4649(6) 0.096(4) Uani 1 1 d . . .
H20 H 0.7497 0.0357 0.5016 0.116 Uiso 1 1 calc R . .
C21 C 0.7059(7) 0.0993(10) 0.4362(5) 0.081(4) Uani 1 1 d . . .
H21 H 0.7004 0.1531 0.4525 0.098 Uiso 1 1 calc R . .
C22 C 0.6856(6) 0.0923(9) 0.3834(5) 0.075(3) Uani 1 1 d . . .
H22 H 0.6665 0.1418 0.3627 0.091 Uiso 1 1 calc R . .
C23 C 0.6361(7) 0.0637(10) 0.5777(5) 0.092(4) Uani 1 1 d . . .
H23 H 0.6568 0.0993 0.6071 0.110 Uiso 1 1 calc R . .
C24 C 0.6453(7) -0.0239(11) 0.5799(5) 0.096(5) Uani 1 1 d . . .
H24 H 0.6719 -0.0520 0.6107 0.115 Uiso 1 1 calc R . .
C25 C 0.5744(6) 0.0116(7) 0.4834(4) 0.065(3) Uani 1 1 d . . .
C26 C 0.5462(6) 0.0053(7) 0.4317(4) 0.059(3) Uani 1 1 d . . .
C27 C 0.5305(6) -0.0473(7) 0.3359(4) 0.061(3) Uani 1 1 d . . .
H27 H 0.5330 -0.0805 0.3067 0.073 Uiso 1 1 calc R . .
C28 C 0.5173(5) 0.0430(7) 0.3322(4) 0.056(2) Uani 1 1 d . . .
C29 C 0.5006(5) 0.0960(7) 0.2832(4) 0.055(3) Uani 1 1 d . . .
C30 C 0.5161(5) 0.0870(7) 0.1947(4) 0.050(2) Uani 1 1 d . . .
C31 C 0.4537(6) 0.1573(7) 0.1179(4) 0.062(3) Uani 1 1 d . . .
H31 H 0.4146 0.1904 0.0996 0.074 Uiso 1 1 calc R . .
C32 C 0.4991(6) 0.1338(8) 0.0920(4) 0.065(3) Uani 1 1 d . . .
H32 H 0.4931 0.1526 0.0573 0.078 Uiso 1 1 calc R . .
C33 C 0.5550(6) 0.0811(8) 0.1183(4) 0.062(3) Uani 1 1 d . . .
H33 H 0.5873 0.0625 0.1014 0.074 Uiso 1 1 calc R . .
C34 C 0.7311(9) 0.1940(11) 0.0898(6) 0.093(4) Uani 1 1 d . . .
C35 C 0.7501(7) 0.1165(8) 0.1274(5) 0.071(3) Uani 1 1 d . . .
C36 C 0.8026(7) 0.0584(8) 0.1226(5) 0.075(3) Uani 1 1 d . . .
H36 H 0.8272 0.0714 0.0987 0.090 Uiso 1 1 calc R . .
C37 C 0.8182(6) -0.0194(8) 0.1539(5) 0.075(3) Uani 1 1 d . . .
C38 C 0.8748(10) -0.0805(11) 0.1480(8) 0.107(5) Uani 1 1 d . . .
C39 C 0.9468(10) 0.1862(14) 0.2535(13) 0.107(6) Uani 1 1 d . . .
C40 C 0.9015(7) 0.1135(8) 0.2695(6) 0.079(4) Uani 1 1 d . . .
C41 C 0.9325(6) 0.0559(9) 0.3095(6) 0.093(5) Uani 1 1 d . . .
H41 H 0.9799 0.0626 0.3268 0.111 Uiso 1 1 calc R . .
C42 C 0.8973(6) -0.0111(10) 0.3254(6) 0.097(5) Uani 1 1 d . . .
C43 C 0.9436(18) -0.090(4) 0.3554(18) 0.35(4) Uani 1 1 d . . .
C44 C 0.8345(11) 0.273(3) 0.3797(7) 0.201(16) Uani 1 1 d . . .
C45 C 0.7782(7) 0.2199(10) 0.3314(5) 0.079(4) Uani 1 1 d . . .
C46 C 0.7279(6) 0.2792(8) 0.3012(5) 0.072(3) Uani 1 1 d . . .
H46 H 0.7304 0.3400 0.3099 0.086 Uiso 1 1 calc R . .
C47 C 0.6754(6) 0.2491(8) 0.2592(4) 0.059(3) Uani 1 1 d . . .
C48 C 0.6193(6) 0.3128(7) 0.2313(5) 0.069(3) Uani 1 1 d . . .
C49 C 0.135(4) 0.132(3) 0.4623(14) 0.70(8) Uani 1 1 d . . .
H490 H 0.1758 0.1710 0.4712 0.838 Uiso 1 1 calc R . .
H491 H 0.1362 0.0968 0.4935 0.838 Uiso 1 1 calc R . .
C50 C 0.960(3) 0.172(5) 0.052(2) 0.45(4) Uani 1 1 d . . .
H500 H 0.9775 0.2278 0.0432 0.678 Uiso 1 1 calc R . .
H501 H 0.9801 0.1603 0.0894 0.678 Uiso 1 1 calc R . .
H502 H 0.9098 0.1765 0.0446 0.678 Uiso 1 1 calc R . .
C51 C 0.976(5) 0.103(4) 0.023(3) 0.50(7) Uani 1 1 d . . .
H510 H 0.9277 0.0901 0.0030 0.599 Uiso 1 1 calc R . .
H511 H 0.9914 0.1421 -0.0007 0.599 Uiso 1 1 calc R . .
C52 C 0.999(4) 0.036(2) 0.011(3) 0.38(5) Uani 1 1 d . . .
H520 H 1.0232 0.0164 0.0467 0.461 Uiso 1 1 calc R . .
H521 H 1.0359 0.0648 -0.0005 0.461 Uiso 1 1 calc R . .
N1 N 0.6306(5) -0.1830(6) 0.1596(4) 0.066(2) Uani 1 1 d . . .
H1N H 0.6160 -0.1539 0.1824 0.079 Uiso 1 1 calc R . .
N2 N 0.7193(6) -0.2829(7) 0.1520(5) 0.087(3) Uani 1 1 d . . .
N3 N 0.7354(5) -0.1875(6) 0.2250(4) 0.062(2) Uani 1 1 d . . .
N4 N 0.7245(5) -0.1362(7) 0.3646(4) 0.068(2) Uani 1 1 d . . .
H4N H 0.7019 -0.1365 0.3313 0.081 Uiso 1 1 calc R . .
N5 N 0.7410(6) -0.0541(8) 0.4441(4) 0.091(3) Uani 1 1 d . . .
N6 N 0.6925(4) 0.0137(7) 0.3598(4) 0.062(2) Uani 1 1 d . . .
N7 N 0.5288(4) 0.0598(5) 0.2455(3) 0.055(2) Uani 1 1 d . . .
H7N H 0.5571 0.0155 0.2556 0.066 Uiso 1 1 calc R . .
N8 N 0.4609(4) 0.1361(6) 0.1690(3) 0.059(2) Uani 1 1 d . . .
N9 N 0.5624(4) 0.0564(5) 0.1693(3) 0.051(2) Uani 1 1 d . . .
O1 O 0.6000(5) -0.2175(6) 0.0704(3) 0.090(3) Uani 1 1 d . . .
O2 O 0.7071(3) -0.1242(5) 0.2483(3) 0.0588(18) Uani 1 1 d . . .
O3 O 0.8010(5) -0.2193(6) 0.4301(4) 0.102(3) Uani 1 1 d . . .
O4 O 0.6722(3) 0.0025(5) 0.3078(3) 0.0620(18) Uani 1 1 d . . .
O5 O 0.4662(4) 0.1648(5) 0.2774(3) 0.0656(19) Uani 1 1 d . . .
O6 O 0.6136(3) 0.0034(5) 0.1962(3) 0.0594(18) Uani 1 1 d . . .
O7 O 0.7144(4) 0.1107(6) 0.1583(3) 0.075(2) Uani 1 1 d . . .
O8 O 0.7918(4) -0.0438(5) 0.1891(3) 0.074(2) Uani 1 1 d . . .
O9 O 0.8384(4) 0.1199(5) 0.2442(3) 0.074(2) Uani 1 1 d . . .
O10 O 0.8332(4) -0.0302(5) 0.3081(3) 0.083(2) Uani 1 1 d . . .
O11 O 0.7835(4) 0.1382(7) 0.3246(3) 0.083(2) Uani 1 1 d . . .
O12 O 0.6665(4) 0.1715(5) 0.2409(3) 0.067(2) Uani 1 1 d . . .
F1 F 0.7520(6) 0.2690(6) 0.1145(4) 0.152(4) Uani 1 1 d . . .
F2 F 0.7553(7) 0.1894(8) 0.0492(5) 0.169(5) Uani 1 1 d . . .
F3 F 0.6623(6) 0.2009(7) 0.0681(4) 0.146(4) Uani 1 1 d . . .
F4 F 0.9088(7) -0.0530(8) 0.1172(7) 0.222(8) Uani 1 1 d . . .
F5 F 0.8479(6) -0.1588(7) 0.1278(5) 0.155(4) Uani 1 1 d . . .
F6 F 0.9191(5) -0.1055(9) 0.1923(5) 0.163(5) Uani 1 1 d . . .
F7 F 0.979(2) 0.144(2) 0.219(2) 0.23(2) Uani 0.64(5) 1 d P . .
F7A F 0.934(3) 0.200(5) 0.2106(18) 0.13(2) Uani 0.36(5) 1 d P . .
F8 F 0.993(3) 0.207(6) 0.281(3) 0.38(5) Uani 0.64(5) 1 d P . .
F8A F 1.0178(18) 0.181(3) 0.287(2) 0.134(18) Uani 0.36(5) 1 d P . .
F9 F 0.9154(17) 0.245(2) 0.223(3) 0.22(3) Uani 0.64(5) 1 d P . .
F9A F 0.941(3) 0.262(2) 0.286(2) 0.14(2) Uani 0.36(5) 1 d P . .
F10 F 0.9262(18) -0.060(2) 0.4067(10) 0.344(17) Uani 1 1 d . . .
F11 F 1.0031(6) -0.0707(13) 0.3810(10) 0.297(13) Uani 1 1 d . . .
F12 F 0.9157(9) -0.1515(11) 0.3666(11) 0.270(12) Uani 1 1 d . . .
F13 F 0.8456(13) 0.2072(13) 0.4184(6) 0.281(14) Uani 1 1 d . . .
F14 F 0.8904(8) 0.2630(18) 0.3759(7) 0.276(11) Uani 1 1 d . . .
F15 F 0.8175(12) 0.328(2) 0.3989(12) 0.41(2) Uani 1 1 d . . .
F16 F 0.6293(5) 0.3969(5) 0.2462(4) 0.131(3) Uani 1 1 d . . .
F17 F 0.5597(4) 0.2916(5) 0.2403(4) 0.115(3) Uani 1 1 d . . .
F18 F 0.6059(6) 0.3106(7) 0.1810(4) 0.146(4) Uani 1 1 d . . .
S1 S 0.3571(2) 0.0379(3) -0.01824(13) 0.0936(11) Uani 1 1 d . . .
S2 S 0.2807(2) 0.0194(3) 0.06025(16) 0.0998(12) Uani 1 1 d . . .
S3 S 0.39624(19) -0.1266(3) 0.12529(14) 0.0920(11) Uani 1 1 d . . .
S4 S 0.4650(2) -0.1171(3) 0.04172(13) 0.0905(11) Uani 1 1 d . . .
S5 S 0.90116(19) -0.4992(3) 0.3033(2) 0.1074(13) Uani 1 1 d . . .
S6 S 0.7732(2) -0.5384(3) 0.21727(17) 0.0969(11) Uani 1 1 d . . .
S7 S 0.68524(17) -0.4072(2) 0.27462(16) 0.0848(10) Uani 1 1 d . . .
S8 S 0.81530(17) -0.3704(2) 0.36069(15) 0.0857(10) Uani 1 1 d . . .
S9 S 0.58573(19) 0.1112(2) 0.51994(12) 0.0774(9) Uani 1 1 d . . .
S10 S 0.60552(19) -0.0847(2) 0.52270(13) 0.0827(10) Uani 1 1 d . . .
S11 S 0.54244(18) -0.0968(2) 0.39690(12) 0.0742(9) Uani 1 1 d . . .
S12 S 0.51161(17) 0.09726(19) 0.38977(11) 0.0662(8) Uani 1 1 d . . .
Gd1 Gd 0.73580(3) 0.03920(4) 0.24503(2) 0.05724(19) Uani 1 1 d . . .
Cl1 Cl 0.1362(6) 0.0700(10) 0.4163(4) 0.315(7) Uani 1 1 d . . .
Cl2 Cl 0.0612(11) 0.1947(18) 0.4435(7) 0.563(17) Uani 1 1 d . . .

loop_
_atom_site_aniso_label
_atom_site_aniso_U_11
_atom_site_aniso_U_22
_atom_site_aniso_U_33
_atom_site_aniso_U_23
_atom_site_aniso_U_13
_atom_site_aniso_U_12
C1 0.097(10) 0.097(11) 0.095(10) 0.014(8) 0.028(9) 0.026(8)
C2 0.102(11) 0.117(13) 0.092(10) -0.015(9) 0.034(9) 0.008(9)
C3 0.066(7) 0.092(10) 0.064(7) -0.022(7) 0.024(6) -0.002(7)
C4 0.081(8) 0.088(9) 0.056(7) -0.010(6) 0.027(6) -0.002(7)
C5 0.082(8) 0.069(8) 0.062(7) 0.011(6) 0.020(6) 0.007(6)
C6 0.083(8) 0.054(7) 0.058(7) -0.014(5) 0.029(6) -0.008(6)
C7 0.091(9) 0.040(6) 0.090(9) 0.020(6) 0.040(8) 0.002(6)
C8 0.079(8) 0.052(7) 0.090(9) 0.003(6) 0.048(7) 0.008(6)
C9 0.115(13) 0.049(8) 0.140(14) 0.002(8) 0.074(11) 0.017(8)
C10 0.064(8) 0.061(8) 0.148(14) 0.023(9) 0.046(9) 0.027(7)
C11 0.057(7) 0.060(8) 0.123(11) 0.019(7) 0.038(7) 0.015(6)
C12 0.099(12) 0.078(10) 0.176(17) -0.007(11) 0.066(12) 0.019(9)
C13 0.111(13) 0.082(12) 0.20(2) -0.011(12) 0.060(14) 0.007(10)
C14 0.062(7) 0.064(8) 0.117(11) 0.021(7) 0.030(7) 0.002(6)
C15 0.070(8) 0.060(7) 0.097(9) 0.025(7) 0.019(7) -0.015(6)
C16 0.062(7) 0.073(8) 0.088(9) 0.010(7) 0.029(7) 0.002(6)
C17 0.064(7) 0.051(7) 0.091(9) 0.015(6) 0.020(7) 0.004(5)
C18 0.059(7) 0.073(9) 0.089(9) 0.018(7) 0.020(7) -0.006(6)
C19 0.064(7) 0.100(11) 0.051(7) -0.005(7) 0.014(6) -0.011(7)
C20 0.100(11) 0.106(13) 0.077(9) -0.026(10) 0.018(8) -0.022(9)
C21 0.091(9) 0.082(10) 0.074(9) -0.019(8) 0.029(7) -0.017(8)
C22 0.071(8) 0.085(10) 0.078(9) -0.016(7) 0.033(7) 0.000(7)
C23 0.106(11) 0.089(11) 0.069(8) -0.001(7) 0.008(7) -0.021(8)
C24 0.094(10) 0.117(13) 0.066(8) 0.025(8) 0.009(7) -0.011(9)
C25 0.099(9) 0.041(6) 0.064(7) 0.005(5) 0.038(6) -0.005(5)
C26 0.088(8) 0.045(6) 0.053(7) 0.002(5) 0.035(6) -0.005(5)
C27 0.079(7) 0.056(7) 0.052(6) -0.002(5) 0.026(5) 0.002(6)
C28 0.063(6) 0.054(7) 0.055(6) 0.005(5) 0.024(5) -0.005(5)
C29 0.056(6) 0.056(7) 0.053(6) -0.006(5) 0.015(5) -0.013(5)
C30 0.047(6) 0.054(6) 0.048(6) -0.012(5) 0.015(5) 0.005(5)
C31 0.060(7) 0.058(7) 0.059(7) 0.007(5) 0.005(6) 0.011(5)
C32 0.075(8) 0.071(8) 0.045(6) -0.003(5) 0.011(6) 0.002(6)
C33 0.067(7) 0.066(7) 0.054(7) -0.007(6) 0.021(6) 0.000(6)
C34 0.116(13) 0.081(11) 0.090(10) 0.027(9) 0.042(10) 0.012(9)
C35 0.089(9) 0.063(8) 0.065(7) 0.014(6) 0.026(7) 0.005(7)
C36 0.097(9) 0.057(8) 0.086(8) 0.020(6) 0.050(7) 0.008(6)
C37 0.071(8) 0.074(9) 0.095(9) 0.010(7) 0.045(7) 0.001(6)
C38 0.129(14) 0.077(11) 0.143(15) 0.032(10) 0.086(13) 0.037(10)
C39 0.076(12) 0.100(16) 0.14(2) 0.018(14) 0.028(13) -0.004(10)
C40 0.065(8) 0.050(7) 0.129(11) 0.002(7) 0.038(8) -0.003(6)
C41 0.049(7) 0.071(9) 0.145(13) 0.019(9) 0.008(8) -0.014(6)
C42 0.050(7) 0.095(11) 0.122(12) 0.033(9) -0.011(7) -0.012(7)
C43 0.18(3) 0.38(5) 0.33(4) 0.27(4) -0.17(3) -0.19(3)
C44 0.088(14) 0.46(5) 0.038(9) -0.065(18) -0.010(9) 0.05(2)
C45 0.080(9) 0.085(10) 0.077(9) -0.005(8) 0.030(7) -0.026(8)
C46 0.081(8) 0.054(7) 0.079(8) 0.002(6) 0.022(7) 0.000(6)
C47 0.069(7) 0.052(7) 0.061(7) 0.001(6) 0.024(6) -0.002(5)
C48 0.082(8) 0.039(6) 0.092(9) -0.006(6) 0.038(7) -0.007(6)
C49 1.08(15) 0.43(7) 0.23(4) -0.24(4) -0.35(6) 0.51(9)
C50 0.44(8) 0.53(13) 0.34(7) -0.09(7) 0.03(6) -0.16(9)
C51 0.77(15) 0.20(6) 0.40(9) -0.10(6) -0.02(9) 0.09(8)
C52 0.45(7) 0.16(5) 0.55(13) 0.09(10) 0.15(7) -0.07(8)
N1 0.066(6) 0.059(6) 0.077(7) -0.005(5) 0.029(5) 0.004(5)
N2 0.096(8) 0.060(7) 0.124(9) -0.004(6) 0.061(7) 0.020(6)
N3 0.063(6) 0.049(5) 0.085(7) 0.022(5) 0.039(5) 0.009(5)
N4 0.077(6) 0.067(7) 0.057(6) 0.005(5) 0.017(5) 0.000(5)
N5 0.105(8) 0.101(10) 0.059(7) 0.009(6) 0.011(6) 0.005(7)
N6 0.054(5) 0.078(7) 0.054(6) -0.004(5) 0.017(4) -0.010(5)
N7 0.061(5) 0.054(6) 0.053(5) 0.003(4) 0.024(4) 0.010(4)
N8 0.064(6) 0.058(6) 0.049(5) -0.004(4) 0.007(4) 0.010(4)
N9 0.056(5) 0.043(5) 0.054(5) -0.006(4) 0.015(4) -0.003(4)
O1 0.127(8) 0.080(6) 0.077(6) -0.011(5) 0.052(5) 0.011(5)
O2 0.034(3) 0.059(5) 0.087(5) 0.002(4) 0.023(3) 0.001(3)
O3 0.108(7) 0.081(7) 0.093(7) 0.021(5) -0.006(6) 0.000(5)
O4 0.058(4) 0.070(5) 0.059(5) -0.003(4) 0.019(4) 0.009(4)
O5 0.079(5) 0.063(5) 0.058(4) 0.004(4) 0.026(4) 0.010(4)
O6 0.056(4) 0.049(4) 0.074(5) 0.002(4) 0.021(4) 0.013(3)
O7 0.081(5) 0.078(6) 0.069(5) 0.011(4) 0.029(4) 0.013(4)
O8 0.084(5) 0.052(4) 0.098(6) 0.014(4) 0.046(5) 0.003(4)
O9 0.063(5) 0.055(5) 0.105(6) 0.001(4) 0.028(4) 0.002(4)
O10 0.065(5) 0.072(6) 0.100(6) 0.022(5) 0.005(4) -0.001(4)
O11 0.064(5) 0.083(7) 0.094(6) 0.006(5) 0.011(4) -0.005(4)
O12 0.070(5) 0.047(4) 0.078(5) -0.015(4) 0.010(4) 0.008(4)
F1 0.211(11) 0.065(6) 0.158(9) 0.018(6) 0.019(8) -0.017(6)
F2 0.244(13) 0.143(10) 0.154(9) 0.081(8) 0.109(10) 0.066(9)
F3 0.136(8) 0.134(9) 0.146(8) 0.069(7) 0.008(7) 0.035(7)
F4 0.245(14) 0.148(10) 0.38(2) 0.108(12) 0.260(15) 0.098(10)
F5 0.194(11) 0.079(7) 0.222(12) -0.021(7) 0.109(9) 0.019(7)
F6 0.110(7) 0.205(13) 0.177(10) 0.014(10) 0.048(7) 0.075(8)
F7 0.21(3) 0.21(3) 0.37(6) 0.12(3) 0.22(4) 0.07(3)
F7A 0.12(4) 0.19(6) 0.10(3) 0.01(3) 0.05(3) -0.03(3)
F8 0.15(4) 0.57(11) 0.34(7) 0.13(7) -0.06(5) -0.15(5)
F8A 0.041(15) 0.13(3) 0.23(5) 0.08(3) 0.03(2) -0.028(15)
F9 0.14(2) 0.11(2) 0.46(8) 0.15(3) 0.15(3) 0.020(16)
F9A 0.20(5) 0.057(18) 0.18(4) -0.024(19) 0.09(3) -0.06(2)
F10 0.41(4) 0.28(3) 0.25(2) 0.15(2) -0.04(2) 0.07(3)
F11 0.082(7) 0.256(18) 0.46(3) 0.204(19) -0.068(13) -0.020(10)
F12 0.152(12) 0.148(12) 0.40(3) 0.165(17) -0.093(14) -0.018(10)
F13 0.37(3) 0.27(2) 0.121(10) 0.000(12) -0.063(14) -0.20(2)
F14 0.118(11) 0.40(3) 0.26(2) -0.10(2) -0.012(11) -0.098(15)
F15 0.245(19) 0.45(4) 0.38(3) -0.36(3) -0.142(19) 0.16(2)
F16 0.126(7) 0.039(4) 0.210(10) -0.001(5) 0.022(6) 0.007(4)
F17 0.083(5) 0.065(5) 0.207(9) 0.029(5) 0.059(6) 0.005(4)
F18 0.210(11) 0.131(8) 0.090(6) 0.030(6) 0.036(6) 0.101(8)
S1 0.099(3) 0.114(3) 0.070(2) 0.007(2) 0.0297(18) 0.024(2)
S2 0.087(2) 0.123(3) 0.098(3) -0.002(2) 0.040(2) 0.012(2)
S3 0.087(2) 0.111(3) 0.088(2) 0.017(2) 0.0409(19) 0.000(2)
S4 0.101(3) 0.116(3) 0.0591(19) -0.0005(19) 0.0303(18) 0.019(2)
S5 0.071(2) 0.091(3) 0.155(4) 0.020(3) 0.025(2) 0.0163(19)
S6 0.097(3) 0.069(2) 0.124(3) 0.000(2) 0.031(2) -0.003(2)
S7 0.0654(19) 0.064(2) 0.123(3) -0.0016(19) 0.0250(19) -0.0073(15)
S8 0.074(2) 0.076(2) 0.100(2) 0.0198(19) 0.0135(18) 0.0063(17)
S9 0.110(3) 0.0618(19) 0.0628(18) -0.0095(15) 0.0295(17) -0.0114(17)
S10 0.110(3) 0.066(2) 0.075(2) 0.0182(17) 0.0315(19) 0.0044(18)
S11 0.108(2) 0.0465(17) 0.0722(19) -0.0020(14) 0.0323(17) -0.0082(16)
S12 0.092(2) 0.0511(17) 0.0606(17) 0.0014(13) 0.0302(15) 0.0036(14)
Gd1 0.0501(3) 0.0510(3) 0.0708(4) 0.0042(3) 0.0182(2) 0.0049(3)
Cl1 0.274(11) 0.46(2) 0.195(8) 0.025(10) 0.041(8) -0.090(12)
Cl2 0.55(3) 0.69(4) 0.37(2) -0.08(2) 0.015(19) 0.29(3)

loop_
_atom_type_symbol
_atom_type_description
_atom_type_scat_dispersion_real
_atom_type_scat_dispersion_imag
_atom_type_scat_source
C C 0.0033 0.0016 'International Tables Vol C Tables 4.2.6.8 and 6.1.1.4'
H H 0.0000 0.0000 'International Tables Vol C Tables 4.2.6.8 and 6.1.1.4'
N N 0.0061 0.0033 'International Tables Vol C Tables 4.2.6.8 and 6.1.1.4'
O O 0.0106 0.0060 'International Tables Vol C Tables 4.2.6.8 and 6.1.1.4'
F F 0.0171 0.0103 'International Tables Vol C Tables 4.2.6.8 and 6.1.1.4'
S S 0.1246 0.1234 'International Tables Vol C Tables 4.2.6.8 and 6.1.1.4'
Gd Gd -0.1653 3.9035 'International Tables Vol C Tables 4.2.6.8 and 6.1.1.4'
Cl Cl 0.1484 0.1585 'International Tables Vol C Tables 4.2.6.8 and 6.1.1.4'

loop_
_geom_angle_atom_site_label_1
_geom_angle_atom_site_label_2
_geom_angle_atom_site_label_3
_geom_angle
_geom_angle_site_symmetry_1
_geom_angle_site_symmetry_3
_geom_angle_publ_flag
C2 C1 S1 117.5(13) . . ?
C1 C2 S2 118.4(13) . . ?
C4 C3 S1 123.7(9) . . ?
C4 C3 S2 122.5(10) . . ?
S1 C3 S2 113.8(8) . . ?
C3 C4 S4 122.0(9) . . ?
C3 C4 S3 124.0(9) . . ?
S4 C4 S3 114.0(8) . . ?
C6 C5 S3 118.3(9) . . ?
C5 C6 C7 125.3(11) . . ?
C5 C6 S4 116.6(10) . . ?
C7 C6 S4 117.6(9) . . ?
O1 C7 N1 127.1(12) . . ?
O1 C7 C6 119.2(12) . . ?
N1 C7 C6 113.7(11) . . ?
N2 C8 N3 121.0(12) . . ?
N2 C8 N1 124.2(13) . . ?
N3 C8 N1 114.7(10) . . ?
N2 C9 C10 123.1(13) . . ?
C11 C10 C9 117.9(12) . . ?
N3 C11 C10 120.1(14) . . ?
C13 C12 S5 118.7(14) . . ?
C12 C13 S6 117.3(17) . . ?
C15 C14 S6 124.2(10) . . ?
C15 C14 S5 120.8(11) . . ?
S6 C14 S5 114.9(8) . . ?
C14 C15 S8 123.2(10) . . ?
C14 C15 S7 121.3(10) . . ?
S8 C15 S7 115.3(8) . . ?
C17 C16 S7 118.5(10) . . ?
C16 C17 C18 128.5(11) . . ?
C16 C17 S8 115.9(10) . . ?
C18 C17 S8 115.5(9) . . ?
O3 C18 N4 123.1(13) . . ?
O3 C18 C17 122.5(12) . . ?
N4 C18 C17 114.3(11) . . ?
N5 C19 N4 123.8(13) . . ?
N5 C19 N6 122.6(12) . . ?
N4 C19 N6 113.6(10) . . ?
C21 C20 N5 124.2(13) . . ?
C20 C21 C22 119.0(14) . . ?
C21 C22 N6 120.5(13) . . ?
C24 C23 S9 119.1(11) . . ?
C23 C24 S10 117.2(11) . . ?
C26 C25 S9 125.3(9) . . ?
C26 C25 S10 121.2(9) . . ?
S9 C25 S10 113.5(6) . . ?
C25 C26 S12 124.2(8) . . ?
C25 C26 S11 122.6(9) . . ?
S12 C26 S11 113.1(6) . . ?
C28 C27 S11 117.3(8) . . ?
C27 C28 C29 125.6(10) . . ?
C27 C28 S12 116.8(8) . . ?
C29 C28 S12 117.4(8) . . ?
O5 C29 N7 124.7(10) . . ?
O5 C29 C28 122.4(10) . . ?
N7 C29 C28 112.8(10) . . ?
N8 C30 N7 123.5(9) . . ?
N8 C30 N9 120.9(9) . . ?
N7 C30 N9 115.5(8) . . ?
C32 C31 N8 124.2(10) . . ?
C31 C32 C33 117.9(10) . . ?
N9 C33 C32 119.1(10) . . ?
F1 C34 F2 108.4(14) . . ?
F1 C34 F3 106.8(14) . . ?
F2 C34 F3 104.0(14) . . ?
F1 C34 C35 110.5(13) . . ?
F2 C34 C35 115.0(13) . . ?
F3 C34 C35 111.8(13) . . ?
O7 C35 C36 127.9(11) . . ?
O7 C35 C34 114.2(12) . . ?
C36 C35 C34 117.8(12) . . ?
C35 C36 C37 120.0(11) . . ?
O8 C37 C36 127.4(11) . . ?
O8 C37 C38 113.8(12) . . ?
C36 C37 C38 118.8(11) . . ?
F4 C38 F6 108.3(17) . . ?
F4 C38 F5 104.9(16) . . ?
F6 C38 F5 101.3(13) . . ?
F4 C38 C37 116.1(13) . . ?
F6 C38 C37 114.7(15) . . ?
F5 C38 C37 110.1(15) . . ?
F8 C39 F7A 124(5) . . ?
F8 C39 F9 115(5) . . ?
F7A C39 F9 44(3) . . ?
F8 C39 F7 95(5) . . ?
F7A C39 F7 56(4) . . ?
F9 C39 F7 98(4) . . ?
F8 C39 F8A 22(7) . . ?
F7A C39 F8A 122(4) . . ?
F9 C39 F8A 132(3) . . ?
F7 C39 F8A 79(3) . . ?
F8 C39 F9A 65(5) . . ?
F7A C39 F9A 115(4) . . ?
F9 C39 F9A 73(3) . . ?
F7 C39 F9A 150(2) . . ?
F8A C39 F9A 86(4) . . ?
F8 C39 C40 119(4) . . ?
F7A C39 C40 116(3) . . ?
F9 C39 C40 117(2) . . ?
F7 C39 C40 107(2) . . ?
F8A C39 C40 110(2) . . ?
F9A C39 C40 103(2) . . ?
O9 C40 C41 128.4(11) . . ?
O9 C40 C39 112.6(14) . . ?
C41 C40 C39 118.8(14) . . ?
C40 C41 C42 122.9(11) . . ?
O10 C42 C41 128.3(12) . . ?
O10 C42 C43 113.9(14) . . ?
C41 C42 C43 114.9(16) . . ?
F12 C43 F11 121(2) . . ?
F12 C43 C42 118(3) . . ?
F11 C43 C42 116(3) . . ?
F12 C43 F10 76(4) . . ?
F11 C43 F10 84(4) . . ?
C42 C43 F10 88(4) . . ?
F15 C44 F14 126(5) . . ?
F15 C44 F13 101(3) . . ?
F14 C44 F13 92(3) . . ?
F15 C44 C45 120(2) . . ?
F14 C44 C45 109.5(19) . . ?
F13 C44 C45 99(3) . . ?
O11 C45 C46 128.0(12) . . ?
O11 C45 C44 121.1(19) . . ?
C46 C45 C44 110.9(18) . . ?
C47 C46 C45 120.7(11) . . ?
O12 C47 C46 127.6(11) . . ?
O12 C47 C48 113.5(10) . . ?
C46 C47 C48 118.9(11) . . ?
F18 C48 F16 107.6(11) . . ?
F18 C48 F17 105.0(12) . . ?
F16 C48 F17 104.0(10) . . ?
F18 C48 C47 113.2(10) . . ?
F16 C48 C47 115.8(11) . . ?
F17 C48 C47 110.5(10) . . ?
Cl1 C49 Cl2 108(2) . . ?
C52 C51 C50 163(9) . . ?
C51 C52 C52 159(10) . 3_755 ?
C7 N1 C8 126.0(11) . . ?
C9 N2 C8 118.5(13) . . ?
C11 N3 O2 123.4(11) . . ?
C11 N3 C8 119.4(11) . . ?
O2 N3 C8 117.2(9) . . ?
C19 N4 C18 126.1(10) . . ?
C19 N5 C20 115.6(12) . . ?
O4 N6 C22 123.1(10) . . ?
O4 N6 C19 118.8(9) . . ?
C22 N6 C19 118.0(10) . . ?
C30 N7 C29 126.7(9) . . ?
C30 N8 C31 117.5(9) . . ?
O6 N9 C33 122.1(8) . . ?
O6 N9 C30 117.8(8) . . ?
C33 N9 C30 120.1(9) . . ?
N3 O2 Gd1 122.3(5) . . ?
N6 O4 Gd1 128.0(6) . . ?
N9 O6 Gd1 130.2(6) . . ?
C35 O7 Gd1 132.3(7) . . ?
C37 O8 Gd1 132.4(8) . . ?
C40 O9 Gd1 134.2(8) . . ?
C42 O10 Gd1 133.5(8) . . ?
C45 O11 Gd1 132.0(8) . . ?
C47 O12 Gd1 136.9(7) . . ?
F7A F7 C39 49(2) . . ?
F9 F7A C39 76(5) . . ?
F9 F7A F7 147(9) . . ?
C39 F7A F7 75(5) . . ?
F8A F8 C39 118(10) . . ?
F8A F8 F9A 162(10) . . ?
C39 F8 F9A 72(4) . . ?
F8 F8A C39 40(10) . . ?
F7A F9 C39 60(4) . . ?
F7A F9 F9A 118(7) . . ?
C39 F9 F9A 60(3) . . ?
F8 F9A C39 44(3) . . ?
F8 F9A F9 81(4) . . ?
C39 F9A F9 47(2) . . ?
C43 F10 F12 41.4(14) . . ?
C43 F12 F10 63(4) . . ?
C3 S1 C1 94.8(7) . . ?
C2 S2 C3 94.4(7) . . ?
C5 S3 C4 93.4(6) . . ?
C4 S4 C6 93.4(6) . . ?
C12 S5 C14 93.4(8) . . ?
C13 S6 C14 93.9(9) . . ?
C16 S7 C15 93.7(6) . . ?
C15 S8 C17 93.5(6) . . ?
C23 S9 C25 95.0(6) . . ?
C24 S10 C25 94.4(7) . . ?
C27 S11 C26 95.2(5) . . ?
C28 S12 C26 94.1(5) . . ?
O9 Gd1 O10 72.2(3) . . ?
O9 Gd1 O12 94.4(3) . . ?
O10 Gd1 O12 136.9(3) . . ?
O9 Gd1 O4 138.3(3) . . ?
O10 Gd1 O4 85.2(3) . . ?
O12 Gd1 O4 78.5(3) . . ?
O9 Gd1 O8 72.3(3) . . ?
O10 Gd1 O8 76.9(3) . . ?
O12 Gd1 O8 139.0(3) . . ?
O4 Gd1 O8 136.6(3) . . ?
O9 Gd1 O7 71.6(3) . . ?
O10 Gd1 O7 136.0(3) . . ?
O12 Gd1 O7 70.2(3) . . ?
O4 Gd1 O7 138.9(2) . . ?
O8 Gd1 O7 68.8(3) . . ?
O9 Gd1 O6 146.1(3) . . ?
O10 Gd1 O6 138.6(3) . . ?
O12 Gd1 O6 71.3(2) . . ?
O4 Gd1 O6 70.5(2) . . ?
O8 Gd1 O6 98.0(2) . . ?
O7 Gd1 O6 74.6(3) . . ?
O9 Gd1 O2 134.1(2) . . ?
O10 Gd1 O2 72.9(2) . . ?
O12 Gd1 O2 131.5(2) . . ?
O4 Gd1 O2 65.6(2) . . ?
O8 Gd1 O2 71.4(2) . . ?
O7 Gd1 O2 118.5(3) . . ?
O6 Gd1 O2 66.8(2) . . ?
O9 Gd1 O11 66.2(3) . . ?
O10 Gd1 O11 69.0(3) . . ?
O12 Gd1 O11 68.1(3) . . ?
O4 Gd1 O11 73.1(3) . . ?
O8 Gd1 O11 132.3(3) . . ?
O7 Gd1 O11 116.4(3) . . ?
O6 Gd1 O11 129.6(2) . . ?
O2 Gd1 O11 125.1(3) . . ?

loop_
_geom_bond_atom_site_label_1
_geom_bond_atom_site_label_2
_geom_bond_distance
_geom_bond_site_symmetry_2
_geom_bond_publ_flag
C1 C2 1.292(18) . ?
C1 S1 1.758(14) . ?
C2 S2 1.748(17) . ?
C3 C4 1.342(17) . ?
C3 S1 1.740(13) . ?
C3 S2 1.762(12) . ?
C4 S4 1.744(12) . ?
C4 S3 1.749(12) . ?
C5 C6 1.325(15) . ?
C5 S3 1.732(12) . ?
C6 C7 1.493(16) . ?
C6 S4 1.752(12) . ?
C7 O1 1.224(14) . ?
C7 N1 1.350(15) . ?
C8 N2 1.323(14) . ?
C8 N3 1.360(15) . ?
C8 N1 1.362(14) . ?
C9 N2 1.309(17) . ?
C9 C10 1.354(19) . ?
C10 C11 1.343(17) . ?
C11 N3 1.337(13) . ?
C12 C13 1.31(2) . ?
C12 S5 1.730(18) . ?
C13 S6 1.729(18) . ?
C14 C15 1.393(18) . ?
C14 S6 1.738(15) . ?
C14 S5 1.745(12) . ?
C15 S8 1.736(14) . ?
C15 S7 1.763(13) . ?
C16 C17 1.364(16) . ?
C16 S7 1.716(13) . ?
C17 C18 1.442(17) . ?
C17 S8 1.767(11) . ?
C18 O3 1.210(14) . ?
C18 N4 1.404(15) . ?
C19 N5 1.309(14) . ?
C19 N4 1.372(15) . ?
C19 N6 1.395(15) . ?
C20 C21 1.316(19) . ?
C20 N5 1.377(18) . ?
C21 C22 1.334(16) . ?
C22 N6 1.350(15) . ?
C23 C24 1.315(19) . ?
C23 S9 1.711(14) . ?
C24 S10 1.737(15) . ?
C25 C26 1.315(14) . ?
C25 S9 1.745(11) . ?
C25 S10 1.771(11) . ?
C26 S12 1.766(11) . ?
C26 S11 1.766(11) . ?
C27 C28 1.367(14) . ?
C27 S11 1.720(10) . ?
C28 C29 1.464(14) . ?
C28 S12 1.753(10) . ?
C29 O5 1.220(12) . ?
C29 N7 1.391(12) . ?
C30 N8 1.333(12) . ?
C30 N7 1.350(12) . ?
C30 N9 1.375(12) . ?
C31 C32 1.340(15) . ?
C31 N8 1.348(13) . ?
C32 C33 1.375(15) . ?
C33 N9 1.360(12) . ?
C34 F1 1.296(17) . ?
C34 F2 1.302(16) . ?
C34 F3 1.333(17) . ?
C34 C35 1.495(17) . ?
C35 O7 1.238(13) . ?
C35 C36 1.397(16) . ?
C36 C37 1.404(16) . ?
C37 O8 1.251(13) . ?
C37 C38 1.498(18) . ?
C38 F4 1.275(16) . ?
C38 F6 1.294(19) . ?
C38 F5 1.33(2) . ?
C39 F8 1.05(5) . ?
C39 F7A 1.10(4) . ?
C39 F9 1.23(4) . ?
C39 F7 1.41(4) . ?
C39 F8A 1.44(5) . ?
C39 F9A 1.44(5) . ?
C39 C40 1.55(2) . ?
C40 O9 1.246(14) . ?
C40 C41 1.358(18) . ?
C41 C42 1.358(18) . ?
C42 O10 1.262(13) . ?
C42 C43 1.56(4) . ?
C43 F12 1.16(3) . ?
C43 F11 1.22(2) . ?
C43 F10 1.56(7) . ?
C44 F15 1.07(3) . ?
C44 F14 1.16(2) . ?
C44 F13 1.38(4) . ?
C44 C45 1.63(3) . ?
C45 O11 1.238(15) . ?
C45 C46 1.399(18) . ?
C46 C47 1.356(15) . ?
C47 O12 1.245(12) . ?
C47 C48 1.488(16) . ?
C48 F18 1.275(13) . ?
C48 F16 1.308(12) . ?
C48 F17 1.325(13) . ?
C49 Cl1 1.53(3) . ?
C49 Cl2 1.70(5) . ?
C50 C51 1.38(8) . ?
C51 C52 1.19(7) . ?
C52 C52 1.23(11) 3_755 ?
N3 O2 1.341(11) . ?
N6 O4 1.320(10) . ?
N9 O6 1.322(10) . ?
O2 Gd1 2.505(7) . ?
O4 Gd1 2.435(7) . ?
O6 Gd1 2.465(7) . ?
O7 Gd1 2.441(8) . ?
O8 Gd1 2.439(8) . ?
O9 Gd1 2.389(8) . ?
O10 Gd1 2.392(8) . ?
O11 Gd1 2.510(9) . ?
O12 Gd1 2.394(7) . ?
F7 F7A 1.20(7) . ?
F7A F9 0.88(6) . ?
F8 F8A 0.61(9) . ?
F8 F9A 1.37(8) . ?
F9 F9A 1.59(5) . ?
F10 F12 1.70(3) . ?
